data_2235877
loop_
_publ_author_name
'Fun, Hoong-Kun'
'Chia, Tze Shyang'
'Alafeefy, Ahmed M.'
'Abdel-Aziz, Hatem A.'

_publ_section_title
;
 (<i>N</i>',<i>N</i>''<i>Z</i>,<i>N</i>',<i>N</i>''<i>E</i>)-<i>N</i>',<i>N</i>''-[1-(4-Chlorophenyl)ethane-1,2-diylidene]bis(3-methyl-1-benzofuran-2-carbohydrazide)
;
_journal_coeditor_code IS5163
_journal_issue 8
_journal_name_full 'Acta Crystallographica Section E'
_journal_page_first o2405
_journal_page_last o2406
_journal_paper_doi 10.1107/S1600536812030504
_journal_volume 68
_journal_year 2012
_chemical_formula_iupac 'C28 H21 Cl N4 O4'
_chemical_formula_moiety 'C28 H21 Cl N4 O4'
_chemical_formula_sum 'C28 H21 Cl N4 O4'
_chemical_formula_weight 512.94
_chemical_name_systematic
;
(<i>N</i>',<i>N</i>''<i>Z</i>,<i>N</i>',<i>N</i>''<i>E</i>)-
<i>N</i>',<i>N</i>''-[1-(4-Chlorophenyl)ethane-1,2-diylidene]bis(3-
methyl-1-benzofuran-2-carbohydrazide)
;
_space_group_IT_number 14
_symmetry_cell_setting monoclinic
_symmetry_space_group_name_Hall '-P 2ybc'
_symmetry_space_group_name_H-M 'P 1 21/c 1'
_atom_sites_solution_hydrogens geom
_atom_sites_solution_primary direct
_atom_sites_solution_secondary difmap
_audit_creation_method SHELXL97
_cell_angle_alpha 90.00
_cell_angle_beta 94.275(2)
_cell_angle_gamma 90.00
_cell_formula_units_Z 4
_cell_length_a 7.5539(9)
_cell_length_b 23.332(3)
_cell_length_c 13.6027(16)
_cell_measurement_reflns_used 4684
_cell_measurement_temperature 100.0(10)
_cell_measurement_theta_max 29.75
_cell_measurement_theta_min 2.30
_cell_volume 2390.8(5)
_computing_cell_refinement 'SAINT (Bruker, 2009)'
_computing_data_collection 'APEX2 (Bruker, 2009)'
_computing_data_reduction 'SAINT (Bruker, 2009)'
_computing_molecular_graphics 'SHELXTL (Sheldrick, 2008)'
_computing_publication_material
;
SHELXTL (Sheldrick, 2008) and PLATON (Spek, 2009)
;
_computing_structure_refinement 'SHELXTL (Sheldrick, 2008)'
_computing_structure_solution 'SHELXTL (Sheldrick, 2008)'
_diffrn_ambient_temperature 100.0(10)
_diffrn_measured_fraction_theta_full 0.991
_diffrn_measured_fraction_theta_max 0.991
_diffrn_measurement_device_type 'Bruker APEX DUO CCD area-detector'
_diffrn_measurement_method '\f and \w'
_diffrn_radiation_monochromator graphite
_diffrn_radiation_source 'fine-focus sealed tube'
_diffrn_radiation_type MoK\a
_diffrn_radiation_wavelength 0.71073
_diffrn_reflns_av_R_equivalents 0.0425
_diffrn_reflns_av_sigmaI/netI 0.0543
_diffrn_reflns_limit_h_max 10
_diffrn_reflns_limit_h_min -7
_diffrn_reflns_limit_k_max 28
_diffrn_reflns_limit_k_min -32
_diffrn_reflns_limit_l_max 18
_diffrn_reflns_limit_l_min -18
_diffrn_reflns_number 19379
_diffrn_reflns_theta_full 29.90
_diffrn_reflns_theta_max 29.90
_diffrn_reflns_theta_min 2.30
_diffrn_standards_number 0
_exptl_absorpt_coefficient_mu 0.204
_exptl_absorpt_correction_T_max 0.9828
_exptl_absorpt_correction_T_min 0.9418
_exptl_absorpt_correction_type multi-scan
_exptl_absorpt_process_details '(SADABS; Bruker, 2009)'
_exptl_crystal_colour colourless
_exptl_crystal_density_diffrn 1.425
_exptl_crystal_density_method 'not measured'
_exptl_crystal_description block
_exptl_crystal_F_000 1064
_exptl_crystal_size_max 0.30
_exptl_crystal_size_mid 0.11
_exptl_crystal_size_min 0.09
_refine_diff_density_max 0.356
_refine_diff_density_min -0.487
_refine_ls_extinction_method none
_refine_ls_goodness_of_fit_ref 1.029
_refine_ls_hydrogen_treatment mixed
_refine_ls_matrix_type full
_refine_ls_number_parameters 344
_refine_ls_number_reflns 6850
_refine_ls_number_restraints 0
_refine_ls_restrained_S_all 1.029
_refine_ls_R_factor_all 0.0841
_refine_ls_R_factor_gt 0.0482
_refine_ls_shift/su_max 0.001
_refine_ls_shift/su_mean 0.000
_refine_ls_structure_factor_coef Fsqd
_refine_ls_weighting_details 'calc w = 1/[\s^2^(Fo^2^)+(0.0696P)^2^+0.8585P] where P=(Fo^2^+2Fc^2^)/3'
_refine_ls_weighting_scheme calc
_refine_ls_wR_factor_gt 0.1216
_refine_ls_wR_factor_ref 0.1438
_reflns_number_gt 4662
_reflns_number_total 6850
_reflns_threshold_expression I>2\s(I)
_cod_data_source_file is5163.cif
_cod_data_source_block I
_cod_original_sg_symbol_H-M 'P 21/c'
_cod_database_code 2235877
_cod_database_fobs_code 2235877

loop_
_symmetry_equiv_pos_as_xyz
'x, y, z'
'-x, y+1/2, -z+1/2'
'-x, -y, -z'
'x, -y-1/2, z-1/2'

loop_
_atom_site_type_symbol
_atom_site_label
_atom_site_fract_x
_atom_site_fract_y
_atom_site_fract_z
_atom_site_U_iso_or_equiv
_atom_site_adp_type
_atom_site_calc_flag
_atom_site_refinement_flags
_atom_site_occupancy
_atom_site_symmetry_multiplicity
Cl Cl1 0.45030(7) 0.51063(2) 0.65612(4) 0.02517(13) Uani d . 1 1
O O1 -0.18297(18) 0.91093(5) 0.50974(9) 0.0174(3) Uani d . 1 1
O O2 0.0296(2) 0.84287(6) 0.72023(9) 0.0260(3) Uani d . 1 1
O O3 -0.26774(18) 0.77075(5) 0.10805(9) 0.0182(3) Uani d . 1 1
O O4 -0.1284(2) 0.88213(6) 0.27065(10) 0.0275(3) Uani d . 1 1
N N1 0.0177(2) 0.81923(6) 0.55642(11) 0.0161(3) Uani d . 1 1
N N2 0.1004(2) 0.76847(6) 0.57851(11) 0.0161(3) Uani d . 1 1
N N3 0.0059(2) 0.78780(7) 0.36930(10) 0.0175(3) Uani d . 1 1
N N4 -0.0473(2) 0.78768(7) 0.27125(11) 0.0190(3) Uani d . 1 1
C C1 -0.2346(2) 0.96694(8) 0.49610(13) 0.0166(4) Uani d . 1 1
C C2 -0.3267(3) 0.98844(8) 0.41213(14) 0.0207(4) Uani d . 1 1
H H2A -0.3607 0.9653 0.3583 0.025 Uiso calc R 1 1
C C3 -0.3650(3) 1.04656(9) 0.41339(15) 0.0238(4) Uani d . 1 1
H H3A -0.4277 1.0631 0.3591 0.029 Uiso calc R 1 1
C C4 -0.3112(3) 1.08106(9) 0.49488(15) 0.0242(4) Uani d . 1 1
H H4A -0.3386 1.1199 0.4930 0.029 Uiso calc R 1 1
C C5 -0.2186(3) 1.05869(8) 0.57782(15) 0.0211(4) Uani d . 1 1
H H5A -0.1820 1.0820 0.6310 0.025 Uiso calc R 1 1
C C6 -0.1818(2) 0.99973(8) 0.57888(13) 0.0168(4) Uani d . 1 1
C C7 -0.0928(2) 0.96115(8) 0.64901(13) 0.0171(4) Uani d . 1 1
C C8 -0.0978(2) 0.90913(8) 0.60363(12) 0.0167(4) Uani d . 1 1
C C9 -0.0134(3) 0.85473(8) 0.63364(12) 0.0174(4) Uani d . 1 1
C C10 0.1336(2) 0.73377(7) 0.50707(12) 0.0154(3) Uani d . 1 1
C C11 0.2211(2) 0.67909(8) 0.53963(13) 0.0157(3) Uani d . 1 1
C C12 0.2970(3) 0.67412(8) 0.63637(13) 0.0212(4) Uani d . 1 1
H H12A 0.3000 0.7059 0.6776 0.025 Uiso calc R 1 1
C C13 0.3677(3) 0.62277(8) 0.67172(14) 0.0225(4) Uani d . 1 1
H H13A 0.4167 0.6200 0.7363 0.027 Uiso calc R 1 1
C C14 0.3648(3) 0.57558(8) 0.60979(14) 0.0195(4) Uani d . 1 1
C C15 0.2966(3) 0.57942(8) 0.51350(14) 0.0232(4) Uani d . 1 1
H H15A 0.2980 0.5477 0.4721 0.028 Uiso calc R 1 1
C C16 0.2252(3) 0.63126(8) 0.47841(14) 0.0205(4) Uani d . 1 1
H H16A 0.1796 0.6340 0.4132 0.025 Uiso calc R 1 1
C C17 0.0845(3) 0.74172(8) 0.40184(13) 0.0186(4) Uani d . 1 1
H H17A 0.1104 0.7130 0.3576 0.022 Uiso calc R 1 1
C C18 -0.1258(3) 0.83580(8) 0.22966(13) 0.0180(4) Uani d . 1 1
C C19 -0.2064(2) 0.82603(8) 0.12888(13) 0.0168(4) Uani d . 1 1
C C20 -0.2279(3) 0.86146(8) 0.04978(13) 0.0172(4) Uani d . 1 1
C C21 -0.3092(3) 0.82657(8) -0.02879(13) 0.0188(4) Uani d . 1 1
C C22 -0.3632(3) 0.83616(9) -0.12821(14) 0.0266(4) Uani d . 1 1
H H22A -0.3489 0.8719 -0.1570 0.032 Uiso calc R 1 1
C C23 -0.4381(3) 0.79104(10) -0.18212(15) 0.0328(5) Uani d . 1 1
H H23A -0.4758 0.7966 -0.2481 0.039 Uiso calc R 1 1
C C24 -0.4586(3) 0.73683(10) -0.13934(16) 0.0324(5) Uani d . 1 1
H H24A -0.5101 0.7074 -0.1777 0.039 Uiso calc R 1 1
C C25 -0.4041(3) 0.72607(9) -0.04164(15) 0.0257(4) Uani d . 1 1
H H25A -0.4157 0.6901 -0.0132 0.031 Uiso calc R 1 1
C C26 -0.3311(2) 0.77218(8) 0.01104(13) 0.0189(4) Uani d . 1 1
C C27 -0.1779(3) 0.92302(8) 0.04235(15) 0.0252(4) Uani d . 1 1
H H27A -0.1037 0.9338 0.0997 0.038 Uiso calc R 1 1
H H27B -0.2833 0.9462 0.0380 0.038 Uiso calc R 1 1
H H27C -0.1146 0.9287 -0.0155 0.038 Uiso calc R 1 1
C C28 -0.0066(3) 0.97664(8) 0.74798(14) 0.0230(4) Uani d . 1 1
H H28A 0.0764 0.9473 0.7696 0.034 Uiso calc R 1 1
H H28B -0.0956 0.9802 0.7944 0.034 Uiso calc R 1 1
H H28C 0.0549 1.0124 0.7435 0.034 Uiso calc R 1 1
H H1N1 -0.013(3) 0.8287(9) 0.4940(17) 0.023(6) Uiso d . 1 1
H H1N4 -0.033(3) 0.7535(12) 0.2352(19) 0.043(7) Uiso d . 1 1

loop_
_atom_site_aniso_label
_atom_site_aniso_U_11
_atom_site_aniso_U_22
_atom_site_aniso_U_33
_atom_site_aniso_U_12
_atom_site_aniso_U_13
_atom_site_aniso_U_23
Cl1 0.0302(3) 0.0151(2) 0.0296(2) 0.00422(19) -0.00130(19) 0.00252(17)
O1 0.0233(7) 0.0133(6) 0.0152(6) -0.0004(5) -0.0006(5) -0.0009(5)
O2 0.0435(9) 0.0199(7) 0.0143(6) 0.0074(6) 0.0013(6) 0.0017(5)
O3 0.0223(7) 0.0133(6) 0.0182(6) -0.0003(5) -0.0025(5) -0.0016(5)
O4 0.0436(9) 0.0151(7) 0.0226(7) 0.0026(6) -0.0047(6) -0.0031(5)
N1 0.0245(8) 0.0101(7) 0.0135(7) 0.0008(6) -0.0003(6) -0.0001(5)
N2 0.0192(8) 0.0098(7) 0.0191(7) 0.0006(6) 0.0004(6) 0.0005(5)
N3 0.0210(8) 0.0174(8) 0.0138(7) -0.0005(6) -0.0016(6) -0.0002(5)
N4 0.0260(9) 0.0158(8) 0.0145(7) 0.0032(6) -0.0027(6) -0.0025(6)
C1 0.0168(9) 0.0122(8) 0.0209(8) -0.0009(7) 0.0028(7) 0.0002(6)
C2 0.0196(9) 0.0201(10) 0.0222(9) -0.0016(7) 0.0005(7) 0.0025(7)
C3 0.0198(10) 0.0225(10) 0.0289(10) 0.0013(8) 0.0005(8) 0.0067(8)
C4 0.0219(10) 0.0138(9) 0.0375(11) 0.0032(7) 0.0059(8) 0.0039(8)
C5 0.0197(9) 0.0147(9) 0.0293(10) -0.0006(7) 0.0040(8) -0.0036(7)
C6 0.0162(9) 0.0149(9) 0.0196(8) 0.0002(7) 0.0034(7) -0.0011(6)
C7 0.0188(9) 0.0143(9) 0.0182(8) -0.0005(7) 0.0022(7) -0.0011(6)
C8 0.0207(9) 0.0150(9) 0.0143(7) -0.0012(7) 0.0002(7) -0.0007(6)
C9 0.0227(10) 0.0133(9) 0.0165(8) -0.0010(7) 0.0029(7) -0.0017(6)
C10 0.0161(9) 0.0128(8) 0.0169(8) -0.0015(6) -0.0006(6) -0.0005(6)
C11 0.0147(9) 0.0135(8) 0.0188(8) -0.0010(7) 0.0011(6) -0.0010(6)
C12 0.0251(10) 0.0177(9) 0.0201(8) 0.0024(8) -0.0033(7) -0.0046(7)
C13 0.0264(11) 0.0205(10) 0.0197(9) 0.0041(8) -0.0031(7) -0.0011(7)
C14 0.0195(9) 0.0132(9) 0.0258(9) 0.0008(7) 0.0021(7) 0.0018(7)
C15 0.0301(11) 0.0136(9) 0.0257(9) 0.0020(8) -0.0002(8) -0.0047(7)
C16 0.0259(10) 0.0164(9) 0.0187(8) 0.0005(7) -0.0022(7) -0.0019(7)
C17 0.0231(10) 0.0156(9) 0.0168(8) 0.0009(7) -0.0003(7) -0.0026(6)
C18 0.0218(9) 0.0151(9) 0.0171(8) -0.0010(7) 0.0014(7) -0.0016(6)
C19 0.0199(9) 0.0118(8) 0.0183(8) -0.0003(7) -0.0005(7) -0.0029(6)
C20 0.0190(9) 0.0141(9) 0.0184(8) 0.0020(7) 0.0007(7) -0.0009(6)
C21 0.0198(9) 0.0192(10) 0.0172(8) 0.0038(7) 0.0005(7) -0.0011(7)
C22 0.0363(12) 0.0248(11) 0.0181(9) 0.0076(9) -0.0025(8) -0.0002(7)
C23 0.0401(13) 0.0350(13) 0.0217(9) 0.0093(10) -0.0093(9) -0.0075(8)
C24 0.0343(13) 0.0308(12) 0.0300(11) 0.0039(9) -0.0110(9) -0.0124(9)
C25 0.0247(10) 0.0205(10) 0.0308(10) 0.0002(8) -0.0049(8) -0.0062(8)
C26 0.0171(9) 0.0202(9) 0.0187(8) 0.0022(7) -0.0017(7) -0.0027(7)
C27 0.0329(12) 0.0168(10) 0.0259(9) -0.0006(8) 0.0031(8) 0.0012(7)
C28 0.0298(11) 0.0191(10) 0.0196(8) 0.0000(8) -0.0007(8) -0.0060(7)

loop_
_atom_type_symbol
_atom_type_description
_atom_type_scat_dispersion_real
_atom_type_scat_dispersion_imag
_atom_type_scat_source
C C 0.0033 0.0016 'International Tables Vol C Tables 4.2.6.8 and 6.1.1.4'
H H 0.0000 0.0000 'International Tables Vol C Tables 4.2.6.8 and 6.1.1.4'
N N 0.0061 0.0033 'International Tables Vol C Tables 4.2.6.8 and 6.1.1.4'
O O 0.0106 0.0060 'International Tables Vol C Tables 4.2.6.8 and 6.1.1.4'
Cl Cl 0.1484 0.1585 'International Tables Vol C Tables 4.2.6.8 and 6.1.1.4'

loop_
_geom_angle_atom_site_label_1
_geom_angle_atom_site_label_2
_geom_angle_atom_site_label_3
_geom_angle
C1 O1 C8 105.12(13)
C26 O3 C19 105.10(14)
N2 N1 C9 117.26(14)
N2 N1 H1N1 120.4(14)
C9 N1 H1N1 122.3(14)
C10 N2 N1 119.09(15)
C17 N3 N4 115.35(15)
N3 N4 C18 119.22(15)
N3 N4 H1N4 118.1(16)
C18 N4 H1N4 122.6(16)
O1 C1 C2 125.17(16)
O1 C1 C6 110.60(15)
C2 C1 C6 124.24(17)
C1 C2 C3 115.84(18)
C1 C2 H2A 122.1
C3 C2 H2A 122.1
C2 C3 C4 121.44(18)
C2 C3 H3A 119.3
C4 C3 H3A 119.3
C5 C4 C3 121.71(18)
C5 C4 H4A 119.1
C3 C4 H4A 119.1
C4 C5 C6 117.75(18)
C4 C5 H5A 121.1
C6 C5 H5A 121.1
C1 C6 C5 119.00(17)
C1 C6 C7 106.45(16)
C5 C6 C7 134.54(17)
C8 C7 C6 105.12(15)
C8 C7 C28 128.27(17)
C6 C7 C28 126.54(16)
C7 C8 O1 112.71(16)
C7 C8 C9 130.51(16)
O1 C8 C9 116.43(15)
O2 C9 N1 123.33(17)
O2 C9 C8 122.71(16)
N1 C9 C8 113.93(15)
N2 C10 C17 126.98(16)
N2 C10 C11 114.60(15)
C17 C10 C11 118.30(15)
C16 C11 C12 117.99(17)
C16 C11 C10 122.49(16)
C12 C11 C10 119.47(16)
C13 C12 C11 121.25(17)
C13 C12 H12A 119.4
C11 C12 H12A 119.4
C12 C13 C14 119.25(17)
C12 C13 H13A 120.4
C14 C13 H13A 120.4
C15 C14 C13 121.03(17)
C15 C14 Cl1 120.19(15)
C13 C14 Cl1 118.78(14)
C14 C15 C16 119.41(17)
C14 C15 H15A 120.3
C16 C15 H15A 120.3
C15 C16 C11 121.00(17)
C15 C16 H16A 119.5
C11 C16 H16A 119.5
N3 C17 C10 121.18(16)
N3 C17 H17A 119.4
C10 C17 H17A 119.4
O4 C18 N4 124.01(16)
O4 C18 C19 122.89(17)
N4 C18 C19 113.10(15)
C20 C19 O3 112.62(15)
C20 C19 C18 131.24(17)
O3 C19 C18 116.11(15)
C19 C20 C21 105.23(16)
C19 C20 C27 128.68(17)
C21 C20 C27 126.09(16)
C26 C21 C22 119.06(18)
C26 C21 C20 106.37(15)
C22 C21 C20 134.56(19)
C23 C22 C21 118.0(2)
C23 C22 H22A 121.0
C21 C22 H22A 121.0
C22 C23 C24 121.32(19)
C22 C23 H23A 119.3
C24 C23 H23A 119.3
C25 C24 C23 121.77(19)
C25 C24 H24A 119.1
C23 C24 H24A 119.1
C26 C25 C24 115.7(2)
C26 C25 H25A 122.1
C24 C25 H25A 122.1
O3 C26 C25 125.22(18)
O3 C26 C21 110.68(16)
C25 C26 C21 124.09(17)
C20 C27 H27A 109.5
C20 C27 H27B 109.5
H27A C27 H27B 109.5
C20 C27 H27C 109.5
H27A C27 H27C 109.5
H27B C27 H27C 109.5
C7 C28 H28A 109.5
C7 C28 H28B 109.5
H28A C28 H28B 109.5
C7 C28 H28C 109.5
H28A C28 H28C 109.5
H28B C28 H28C 109.5

loop_
_geom_bond_atom_site_label_1
_geom_bond_atom_site_label_2
_geom_bond_distance
Cl1 C14 1.7465(19)
O1 C1 1.372(2)
O1 C8 1.387(2)
O2 C9 1.230(2)
O3 C26 1.370(2)
O3 C19 1.392(2)
O4 C18 1.217(2)
N1 N2 1.362(2)
N1 C9 1.372(2)
N1 H1N1 0.89(2)
N2 C10 1.304(2)
N3 C17 1.291(2)
N3 N4 1.364(2)
N4 C18 1.372(2)
N4 H1N4 0.95(3)
C1 C2 1.386(3)
C1 C6 1.395(2)
C2 C3 1.387(3)
C2 H2A 0.9300
C3 C4 1.405(3)
C3 H3A 0.9300
C4 C5 1.385(3)
C4 H4A 0.9300
C5 C6 1.403(3)
C5 H5A 0.9300
C6 C7 1.441(2)
C7 C8 1.361(2)
C7 C28 1.496(2)
C8 C9 1.465(3)
C10 C17 1.463(2)
C10 C11 1.489(2)
C11 C16 1.394(2)
C11 C12 1.400(2)
C12 C13 1.383(3)
C12 H12A 0.9300
C13 C14 1.386(3)
C13 H13A 0.9300
C14 C15 1.374(3)
C15 C16 1.394(3)
C15 H15A 0.9300
C16 H16A 0.9300
C17 H17A 0.9300
C18 C19 1.476(2)
C19 C20 1.357(2)
C20 C21 1.444(3)
C20 C27 1.491(3)
C21 C26 1.395(3)
C21 C22 1.401(3)
C22 C23 1.380(3)
C22 H22A 0.9300
C23 C24 1.406(3)
C23 H23A 0.9300
C24 C25 1.385(3)
C24 H24A 0.9300
C25 C26 1.384(3)
C25 H25A 0.9300
C27 H27A 0.9600
C27 H27B 0.9600
C27 H27C 0.9600
C28 H28A 0.9600
C28 H28B 0.9600
C28 H28C 0.9600

loop_
_geom_hbond_atom_site_label_D
_geom_hbond_atom_site_label_H
_geom_hbond_atom_site_label_A
_geom_hbond_site_symmetry_A
_geom_hbond_distance_DH
_geom_hbond_distance_HA
_geom_hbond_distance_DA
_geom_hbond_angle_DHA
_geom_hbond_publ_flag
N1 H1N1 N3 . 0.89(2) 1.96(2) 2.644(2) 132.3(18) yes
N4 H1N4 O2 4_575 0.95(3) 2.31(3) 3.187(2) 154(2) yes
N4 H1N4 N2 4_575 0.95(3) 2.48(3) 3.205(2) 134(2) yes
C17 H17A O2 4_575 0.93 2.32 3.165(2) 150 yes
C28 H28C O4 3_576 0.96 2.53 3.464(2) 164 yes

loop_
_geom_torsion_atom_site_label_1
_geom_torsion_atom_site_label_2
_geom_torsion_atom_site_label_3
_geom_torsion_atom_site_label_4
_geom_torsion
C9 N1 N2 C10 -179.44(17)
C17 N3 N4 C18 -177.48(17)
C8 O1 C1 C2 -179.32(19)
C8 O1 C1 C6 0.6(2)
O1 C1 C2 C3 -179.65(18)
C6 C1 C2 C3 0.5(3)
C1 C2 C3 C4 0.6(3)
C2 C3 C4 C5 -0.4(3)
C3 C4 C5 C6 -0.9(3)
O1 C1 C6 C5 178.29(16)
C2 C1 C6 C5 -1.8(3)
O1 C1 C6 C7 -0.6(2)
C2 C1 C6 C7 179.31(18)
C4 C5 C6 C1 2.0(3)
C4 C5 C6 C7 -179.5(2)
C1 C6 C7 C8 0.4(2)
C5 C6 C7 C8 -178.3(2)
C1 C6 C7 C28 177.63(19)
C5 C6 C7 C28 -1.0(4)
C6 C7 C8 O1 0.0(2)
C28 C7 C8 O1 -177.21(18)
C6 C7 C8 C9 172.82(19)
C28 C7 C8 C9 -4.4(4)
C1 O1 C8 C7 -0.4(2)
C1 O1 C8 C9 -174.26(16)
N2 N1 C9 O2 0.1(3)
N2 N1 C9 C8 178.22(15)
C7 C8 C9 O2 24.7(3)
O1 C8 C9 O2 -162.71(18)
C7 C8 C9 N1 -153.5(2)
O1 C8 C9 N1 19.1(2)
N1 N2 C10 C17 -2.9(3)
N1 N2 C10 C11 -178.84(15)
N2 C10 C11 C16 162.87(18)
C17 C10 C11 C16 -13.4(3)
N2 C10 C11 C12 -14.7(3)
C17 C10 C11 C12 169.01(17)
C16 C11 C12 C13 -2.5(3)
C10 C11 C12 C13 175.12(18)
C11 C12 C13 C14 0.6(3)
C12 C13 C14 C15 1.5(3)
C12 C13 C14 Cl1 -178.68(16)
C13 C14 C15 C16 -1.7(3)
Cl1 C14 C15 C16 178.55(16)
C14 C15 C16 C11 -0.3(3)
C12 C11 C16 C15 2.4(3)
C10 C11 C16 C15 -175.19(18)
N4 N3 C17 C10 -174.21(16)
N2 C10 C17 N3 3.1(3)
C11 C10 C17 N3 178.91(17)
N3 N4 C18 O4 11.4(3)
N3 N4 C18 C19 -169.09(16)
C26 O3 C19 C20 -0.2(2)
C26 O3 C19 C18 -178.47(16)
O4 C18 C19 C20 31.0(3)
N4 C18 C19 C20 -148.4(2)
O4 C18 C19 O3 -151.14(19)
N4 C18 C19 O3 29.4(2)
O3 C19 C20 C21 -0.1(2)
C18 C19 C20 C21 177.8(2)
O3 C19 C20 C27 -179.37(18)
C18 C19 C20 C27 -1.5(4)
C19 C20 C21 C26 0.4(2)
C27 C20 C21 C26 179.71(19)
C19 C20 C21 C22 -178.8(2)
C27 C20 C21 C22 0.5(4)
C26 C21 C22 C23 0.8(3)
C20 C21 C22 C23 180.0(2)
C21 C22 C23 C24 -0.6(3)
C22 C23 C24 C25 -0.3(4)
C23 C24 C25 C26 0.9(3)
C19 O3 C26 C25 179.39(19)
C19 O3 C26 C21 0.5(2)
C24 C25 C26 O3 -179.46(19)
C24 C25 C26 C21 -0.8(3)
C22 C21 C26 O3 178.77(17)
C20 C21 C26 O3 -0.6(2)
C22 C21 C26 C25 -0.1(3)
C20 C21 C26 C25 -179.49(19)

loop_
_cod_related_entry_id
_cod_related_entry_database
_cod_related_entry_code
1 ChemSpider 30657977
